data_4128305
loop_
_publ_author_name
'Li, Zhong-Yuan'
'Lakmal, Hetti Handi Chaminda'
'Qian, Xiaolin'
'Zhu, Zhenyu'
'Donnadieu, Bruno'
'McClain, Sarah J.'
'Xu, Xue'
'Cui, Xin'

_publ_section_title
;
 Ruthenium-Catalyzed Enantioselective C-H Functionalization: A Practical
 Access to Optically Active Indoline Derivatives.
;
_journal_issue 40
_journal_name_full 'Journal of the American Chemical Society'
_journal_page_first 15730
_journal_page_last 15736
_journal_paper_doi 10.1021/jacs.9b07251
_journal_volume 141
_journal_year 2019
_chemical_absolute_configuration ad
_chemical_formula_moiety 'C30 H31 Cl4 N Ru'
_chemical_formula_sum 'C30 H31 Cl4 N Ru'
_chemical_formula_weight 648.43
_space_group_crystal_system orthorhombic
_space_group_IT_number 19
_space_group_name_Hall 'P 2ac 2ab'
_space_group_name_H-M_alt 'P 21 21 21'
_symmetry_space_group_name_Hall 'P 2ac 2ab'
_symmetry_space_group_name_H-M 'P 21 21 21'
_atom_sites_solution_hydrogens geom
_audit_creation_method SHELXL-2018/3
_cell_angle_alpha 90
_cell_angle_beta 90
_cell_angle_gamma 90
_cell_formula_units_Z 4
_cell_length_a 7.8236(2)
_cell_length_b 14.7618(4)
_cell_length_c 24.4735(7)
_cell_measurement_reflns_used 1475
_cell_measurement_temperature 100(2)
_cell_measurement_theta_max 66.857
_cell_measurement_theta_min 3.496
_cell_volume 2826.45(13)
_computing_cell_refinement 'APEX3 v2018.7.2'
_computing_data_collection 'APEX3 v2018.7.2'
_computing_data_reduction 'Saint, APEX v2018.7.2.'
_computing_molecular_graphics 'POV-Ray v 3.7'
_computing_publication_material 'APEX3 v2018.7.2'
_computing_structure_refinement 'SHELXTL-2016/6 (Sheldrick, 2014)'
_computing_structure_solution SHELXL2018/3
_diffrn_ambient_temperature 100(2)
_diffrn_measured_fraction_theta_full 0.999
_diffrn_measured_fraction_theta_max 0.999
_diffrn_measurement_device_type 'Bruker AXS D8 Venture '
_diffrn_measurement_method 'profile data from \q/2\q scans'
_diffrn_radiation_type CuK\a
_diffrn_radiation_wavelength 1.54178
_diffrn_reflns_av_R_equivalents 0.1148
_diffrn_reflns_av_unetI/netI 0.0487
_diffrn_reflns_Laue_measured_fraction_full 0.999
_diffrn_reflns_Laue_measured_fraction_max 0.999
_diffrn_reflns_limit_h_max 9
_diffrn_reflns_limit_h_min -8
_diffrn_reflns_limit_k_max 17
_diffrn_reflns_limit_k_min -17
_diffrn_reflns_limit_l_max 29
_diffrn_reflns_limit_l_min -29
_diffrn_reflns_number 50230
_diffrn_reflns_point_group_measured_fraction_full 0.997
_diffrn_reflns_point_group_measured_fraction_max 0.997
_diffrn_reflns_theta_full 66.857
_diffrn_reflns_theta_max 66.857
_diffrn_reflns_theta_min 3.496
_exptl_absorpt_coefficient_mu 8.116
_exptl_absorpt_correction_T_max 0.770
_exptl_absorpt_correction_T_min 0.166
_exptl_absorpt_correction_type multi-scan
_exptl_absorpt_process_details sadabs
_exptl_crystal_colour yellow
_exptl_crystal_density_diffrn 1.524
_exptl_crystal_description platelet
_exptl_crystal_F_000 1320
_exptl_crystal_size_max 0.345
_exptl_crystal_size_mid 0.067
_exptl_crystal_size_min 0.034
_refine_diff_density_max 0.692
_refine_diff_density_min -0.391
_refine_diff_density_rms 0.074
_refine_ls_abs_structure_details
;
 Refined as an inversion twin.
;
_refine_ls_abs_structure_Flack 0.016(12)
_refine_ls_extinction_method none
_refine_ls_goodness_of_fit_ref 1.019
_refine_ls_hydrogen_treatment constr
_refine_ls_matrix_type full
_refine_ls_number_parameters 330
_refine_ls_number_reflns 5016
_refine_ls_number_restraints 0
_refine_ls_restrained_S_all 1.019
_refine_ls_R_factor_all 0.0374
_refine_ls_R_factor_gt 0.0309
_refine_ls_shift/su_max 0.000
_refine_ls_shift/su_mean 0.000
_refine_ls_structure_factor_coef Fsqd
_refine_ls_weighting_details 'w=1/[\s^2^(Fo^2^)+(0.0241P)^2^+1.3668P] where P=(Fo^2^+2Fc^2^)/3'
_refine_ls_weighting_scheme calc
_refine_ls_wR_factor_gt 0.0607
_refine_ls_wR_factor_ref 0.0625
_reflns_Friedel_coverage 0.747
_reflns_Friedel_fraction_full 0.995
_reflns_Friedel_fraction_max 0.995
_reflns_number_gt 4603
_reflns_number_total 5016
_reflns_threshold_expression 'I > 2\s(I)'
_cod_data_source_file ja9b07251_si_002.cif
_cod_data_source_block Cu_Xui062419_final
_cod_database_code 4128305
_shelx_space_group_comment
;
The symmetry employed for this shelxl refinement is uniquely defined
by the following loop, which should always be used as a source of
symmetry information in preference to the above space-group names.
They are only intended as comments.
;
_shelx_estimated_absorpt_t_min 0.166
_shelx_estimated_absorpt_t_max 0.770

loop_
_space_group_symop_operation_xyz
'x, y, z'
'-x+1/2, -y, z+1/2'
'-x, y+1/2, -z+1/2'
'x+1/2, -y+1/2, -z'

loop_
_atom_site_label
_atom_site_type_symbol
_atom_site_fract_x
_atom_site_fract_y
_atom_site_fract_z
_atom_site_U_iso_or_equiv
_atom_site_adp_type
_atom_site_occupancy
_atom_site_site_symmetry_order
_atom_site_calc_flag
_atom_site_refinement_flags_posn
_atom_site_refinement_flags_adp
Ru1 Ru 0.68282(5) 0.46569(3) 0.20179(2) 0.00950(9) Uani 1 1 d . .
Cl1 Cl 0.97822(15) 0.45231(9) 0.17348(5) 0.0168(3) Uani 1 1 d . .
Cl2 Cl 0.93522(19) 0.60510(10) 0.40966(5) 0.0226(3) Uani 1 1 d . .
N1 N 0.6699(6) 0.5848(3) 0.15619(16) 0.0114(9) Uani 1 1 d . .
C1 C 0.7136(7) 0.6583(3) 0.1816(2) 0.0131(12) Uani 1 1 d . .
H1 H 0.710714 0.715459 0.163872 0.016 Uiso 1 1 calc R U
C2 C 0.7661(6) 0.6503(4) 0.2373(2) 0.0133(12) Uani 1 1 d . .
C3 C 0.8127(8) 0.7239(3) 0.2693(2) 0.0180(11) Uani 1 1 d . .
H3 H 0.811072 0.783243 0.254375 0.022 Uiso 1 1 calc R U
C4 C 0.8612(7) 0.7107(4) 0.3228(2) 0.0160(13) Uani 1 1 d . .
H4 H 0.890320 0.760372 0.345644 0.019 Uiso 1 1 calc R U
C5 C 0.8664(6) 0.6224(4) 0.3423(2) 0.0155(12) Uani 1 1 d . .
C6 C 0.8231(7) 0.5482(3) 0.31074(19) 0.0137(10) Uani 1 1 d . .
H6 H 0.831733 0.488945 0.325645 0.016 Uiso 1 1 calc R U
C7 C 0.7668(6) 0.5599(3) 0.2570(2) 0.0125(11) Uani 1 1 d . .
C8 C 0.6160(7) 0.5881(4) 0.0975(2) 0.0146(12) Uani 1 1 d . .
H8 H 0.505757 0.554134 0.094859 0.018 Uiso 1 1 calc R U
C9 C 0.5803(7) 0.6842(4) 0.0782(2) 0.0142(12) Uani 1 1 d . .
C10 C 0.4215(7) 0.7259(4) 0.0915(2) 0.0139(11) Uani 1 1 d . .
C11 C 0.2896(7) 0.6809(4) 0.1209(2) 0.0210(13) Uani 1 1 d . .
H11 H 0.308669 0.621067 0.133809 0.025 Uiso 1 1 calc R U
C12 C 0.1366(7) 0.7217(5) 0.1311(3) 0.0265(15) Uani 1 1 d . .
H12 H 0.049781 0.689551 0.150088 0.032 Uiso 1 1 calc R U
C13 C 0.1065(8) 0.8108(5) 0.1137(3) 0.0270(15) Uani 1 1 d . .
H13 H -0.000571 0.838716 0.120954 0.032 Uiso 1 1 calc R U
C14 C 0.2307(8) 0.8578(4) 0.0864(2) 0.0245(14) Uani 1 1 d . .
H14 H 0.208949 0.918114 0.074836 0.029 Uiso 1 1 calc R U
C15 C 0.3921(7) 0.8175(4) 0.0751(2) 0.0162(12) Uani 1 1 d . .
C16 C 0.5202(8) 0.8642(4) 0.0468(2) 0.0203(13) Uani 1 1 d . .
H16 H 0.501516 0.925322 0.036283 0.024 Uiso 1 1 calc R U
C17 C 0.6717(8) 0.8233(4) 0.0339(2) 0.0201(12) Uani 1 1 d . .
H17 H 0.757094 0.855849 0.014519 0.024 Uiso 1 1 calc R U
C18 C 0.7009(8) 0.7325(4) 0.0496(2) 0.0183(12) Uani 1 1 d . .
H18 H 0.805960 0.704313 0.040166 0.022 Uiso 1 1 calc R U
C19 C 0.7456(7) 0.5366(4) 0.0632(2) 0.0219(12) Uani 1 1 d . .
H19A H 0.857137 0.566557 0.065756 0.033 Uiso 1 1 calc R U
H19B H 0.708057 0.535651 0.025047 0.033 Uiso 1 1 calc R U
H19C H 0.755299 0.474344 0.076820 0.033 Uiso 1 1 calc R U
C20 C 0.6145(7) 0.3250(4) 0.1670(2) 0.0141(12) Uani 1 1 d . .
C21 C 0.6725(8) 0.3213(3) 0.2222(2) 0.0148(11) Uani 1 1 d . .
H21 H 0.767145 0.283575 0.230818 0.018 Uiso 1 1 calc R U
C22 C 0.5954(7) 0.3711(3) 0.2643(2) 0.0140(12) Uani 1 1 d . .
H22 H 0.631632 0.362704 0.301010 0.017 Uiso 1 1 calc R U
C23 C 0.4619(7) 0.4347(3) 0.2522(2) 0.0133(11) Uani 1 1 d . .
C24 C 0.4102(6) 0.4413(3) 0.1971(2) 0.0152(11) Uani 1 1 d . .
H24 H 0.325678 0.484706 0.187514 0.018 Uiso 1 1 calc R U
C25 C 0.4796(7) 0.3857(4) 0.1554(2) 0.0130(12) Uani 1 1 d . .
H25 H 0.435068 0.389264 0.119348 0.016 Uiso 1 1 calc R U
C26 C 0.6955(8) 0.2706(4) 0.1227(2) 0.0210(12) Uani 1 1 d . .
H26A H 0.642549 0.210498 0.121260 0.031 Uiso 1 1 calc R U
H26B H 0.818008 0.264301 0.130015 0.031 Uiso 1 1 calc R U
H26C H 0.679056 0.301355 0.087550 0.031 Uiso 1 1 calc R U
C27 C 0.3813(7) 0.4910(3) 0.2971(3) 0.0175(11) Uani 1 1 d . .
H27 H 0.472990 0.506947 0.323918 0.021 Uiso 1 1 calc R U
C28 C 0.3027(8) 0.5795(4) 0.2762(2) 0.0246(13) Uani 1 1 d . .
H28A H 0.203506 0.565728 0.253187 0.037 Uiso 1 1 calc R U
H28B H 0.387824 0.612673 0.254701 0.037 Uiso 1 1 calc R U
H28C H 0.266498 0.616638 0.307293 0.037 Uiso 1 1 calc R U
C29 C 0.2474(7) 0.4356(4) 0.3271(2) 0.0192(12) Uani 1 1 d . .
H29A H 0.201556 0.470987 0.357602 0.029 Uiso 1 1 calc R U
H29B H 0.299645 0.379884 0.341078 0.029 Uiso 1 1 calc R U
H29C H 0.154605 0.420077 0.301856 0.029 Uiso 1 1 calc R U
C1S C 0.3971(9) 0.6388(5) 0.5377(3) 0.0335(16) Uani 1 1 d . .
H1S1 H 0.446959 0.618370 0.572782 0.040 Uiso 1 1 calc R U
H1S2 H 0.347221 0.699722 0.543476 0.040 Uiso 1 1 calc R U
Cl1S Cl 0.2346(2) 0.56312(13) 0.51778(7) 0.0443(5) Uani 1 1 d . .
Cl2S Cl 0.5602(2) 0.64555(13) 0.48775(7) 0.0391(4) Uani 1 1 d . .

loop_
_atom_site_aniso_label
_atom_site_aniso_U_11
_atom_site_aniso_U_22
_atom_site_aniso_U_33
_atom_site_aniso_U_23
_atom_site_aniso_U_13
_atom_site_aniso_U_12
Ru1 0.00801(17) 0.00804(16) 0.01245(17) -0.00010(18) -0.00034(17) 0.00001(16)
Cl1 0.0101(6) 0.0189(7) 0.0214(6) -0.0017(6) 0.0012(5) 0.0032(5)
Cl2 0.0315(8) 0.0214(7) 0.0149(7) -0.0009(6) -0.0061(6) -0.0060(6)
N1 0.008(2) 0.013(2) 0.013(2) -0.0036(17) 0.0014(19) 0.002(2)
C1 0.010(3) 0.011(3) 0.019(3) 0.004(2) 0.005(2) -0.003(2)
C2 0.007(3) 0.017(3) 0.016(3) 0.000(2) 0.002(2) -0.002(2)
C3 0.018(3) 0.012(3) 0.024(3) -0.001(2) 0.000(3) 0.001(3)
C4 0.017(3) 0.012(3) 0.019(3) -0.006(2) 0.001(2) -0.002(2)
C5 0.012(3) 0.022(3) 0.012(3) -0.001(2) -0.003(2) -0.003(2)
C6 0.012(2) 0.011(3) 0.018(3) -0.0016(19) 0.001(2) 0.000(2)
C7 0.007(3) 0.013(3) 0.017(3) -0.001(2) 0.004(2) 0.0012(19)
C8 0.016(3) 0.018(3) 0.010(3) 0.002(2) -0.001(2) 0.002(2)
C9 0.016(3) 0.016(3) 0.011(3) -0.002(2) -0.003(2) 0.001(2)
C10 0.016(3) 0.017(3) 0.009(3) -0.002(2) -0.001(2) 0.001(2)
C11 0.019(4) 0.021(3) 0.024(3) -0.002(2) 0.002(2) -0.002(2)
C12 0.016(3) 0.035(4) 0.028(4) -0.005(3) 0.003(2) 0.000(3)
C13 0.020(3) 0.034(4) 0.026(4) -0.011(3) 0.000(3) 0.008(3)
C14 0.031(4) 0.023(3) 0.019(3) -0.006(3) -0.008(3) 0.013(3)
C15 0.021(3) 0.014(3) 0.013(3) -0.004(2) -0.006(2) 0.004(2)
C16 0.031(4) 0.017(3) 0.013(3) 0.000(2) -0.005(2) 0.005(3)
C17 0.025(3) 0.023(3) 0.012(3) 0.006(2) 0.000(3) -0.003(3)
C18 0.018(3) 0.022(3) 0.015(3) -0.002(2) 0.001(2) 0.001(3)
C19 0.028(3) 0.022(3) 0.016(3) 0.001(3) 0.002(2) 0.010(3)
C20 0.015(3) 0.010(3) 0.017(3) -0.003(2) 0.001(2) -0.008(2)
C21 0.013(3) 0.011(2) 0.020(3) 0.000(2) 0.002(2) -0.003(2)
C22 0.018(3) 0.009(3) 0.015(3) 0.002(2) 0.001(2) -0.004(2)
C23 0.006(3) 0.010(3) 0.023(3) 0.000(2) 0.002(2) -0.004(2)
C24 0.013(3) 0.011(3) 0.021(3) 0.001(2) 0.001(2) -0.0023(19)
C25 0.010(3) 0.011(3) 0.017(3) 0.001(2) -0.005(2) -0.005(2)
C26 0.028(3) 0.017(3) 0.018(3) -0.007(2) -0.001(3) 0.002(3)
C27 0.017(3) 0.017(3) 0.019(3) -0.002(3) 0.005(3) -0.0016(19)
C28 0.026(3) 0.013(3) 0.034(3) -0.005(2) 0.012(3) -0.002(3)
C29 0.019(3) 0.016(3) 0.023(3) -0.004(2) 0.007(2) -0.005(2)
C1S 0.033(4) 0.037(4) 0.030(4) -0.005(3) 0.000(3) 0.007(3)
Cl1S 0.0380(10) 0.0580(12) 0.0369(9) -0.0170(8) 0.0051(7) -0.0035(8)
Cl2S 0.0377(10) 0.0453(10) 0.0342(9) 0.0123(8) -0.0014(8) 0.0041(8)

loop_
_atom_type_symbol
_atom_type_description
_atom_type_scat_dispersion_real
_atom_type_scat_dispersion_imag
_atom_type_scat_source
C C 0.0181 0.0091 'International Tables Vol C Tables 4.2.6.8 and 6.1.1.4'
H H 0.0000 0.0000 'International Tables Vol C Tables 4.2.6.8 and 6.1.1.4'
Cl Cl 0.3639 0.7018 'International Tables Vol C Tables 4.2.6.8 and 6.1.1.4'
N N 0.0311 0.0180 'International Tables Vol C Tables 4.2.6.8 and 6.1.1.4'
Ru Ru 0.0552 3.2960 'International Tables Vol C Tables 4.2.6.8 and 6.1.1.4'

loop_
_geom_angle_atom_site_label_1
_geom_angle_atom_site_label_2
_geom_angle_atom_site_label_3
_geom_angle
C7 Ru1 N1 78.22(18)
C7 Ru1 C24 117.7(2)
N1 Ru1 C24 93.65(18)
C7 Ru1 C23 91.35(19)
N1 Ru1 C23 116.29(18)
C24 Ru1 C23 38.0(2)
C7 Ru1 C22 94.2(2)
N1 Ru1 C22 154.16(19)
C24 Ru1 C22 67.8(2)
C23 Ru1 C22 38.5(2)
C7 Ru1 C21 121.5(2)
N1 Ru1 C21 160.18(17)
C24 Ru1 C21 79.3(2)
C23 Ru1 C21 68.7(2)
C22 Ru1 C21 37.40(19)
C7 Ru1 C25 154.57(19)
N1 Ru1 C25 97.82(18)
C24 Ru1 C25 37.0(2)
C23 Ru1 C25 67.62(19)
C22 Ru1 C25 78.43(19)
C21 Ru1 C25 65.5(2)
C7 Ru1 C20 158.3(2)
N1 Ru1 C20 123.38(18)
C24 Ru1 C20 66.6(2)
C23 Ru1 C20 80.55(19)
C22 Ru1 C20 67.1(2)
C21 Ru1 C20 36.87(19)
C25 Ru1 C20 35.85(19)
C7 Ru1 Cl1 86.45(14)
N1 Ru1 Cl1 87.82(13)
C24 Ru1 Cl1 155.66(15)
C23 Ru1 Cl1 154.83(15)
C22 Ru1 Cl1 116.61(15)
C21 Ru1 Cl1 91.21(16)
C25 Ru1 Cl1 118.70(14)
C20 Ru1 Cl1 92.41(14)
C1 N1 C8 120.5(4)
C1 N1 Ru1 115.8(3)
C8 N1 Ru1 123.7(3)
N1 C1 C2 117.7(5)
N1 C1 H1 121.1
C2 C1 H1 121.1
C3 C2 C7 122.9(5)
C3 C2 C1 123.3(5)
C7 C2 C1 113.8(5)
C4 C3 C2 119.9(5)
C4 C3 H3 120.1
C2 C3 H3 120.1
C3 C4 C5 117.8(5)
C3 C4 H4 121.1
C5 C4 H4 121.1
C6 C5 C4 123.0(5)
C6 C5 Cl2 119.0(4)
C4 C5 Cl2 117.9(4)
C5 C6 C7 120.3(5)
C5 C6 H6 119.9
C7 C6 H6 119.9
C6 C7 C2 115.9(5)
C6 C7 Ru1 129.6(4)
C2 C7 Ru1 114.4(4)
N1 C8 C19 109.0(4)
N1 C8 C9 112.3(4)
C19 C8 C9 114.7(5)
N1 C8 H8 106.8
C19 C8 H8 106.8
C9 C8 H8 106.8
C18 C9 C10 119.4(5)
C18 C9 C8 121.1(5)
C10 C9 C8 119.5(5)
C11 C10 C9 123.1(5)
C11 C10 C15 117.8(5)
C9 C10 C15 119.1(5)
C12 C11 C10 121.6(6)
C12 C11 H11 119.2
C10 C11 H11 119.2
C11 C12 C13 120.4(6)
C11 C12 H12 119.8
C13 C12 H12 119.8
C14 C13 C12 120.3(6)
C14 C13 H13 119.9
C12 C13 H13 119.9
C13 C14 C15 120.9(6)
C13 C14 H14 119.6
C15 C14 H14 119.6
C16 C15 C14 121.7(5)
C16 C15 C10 119.3(5)
C14 C15 C10 119.0(5)
C17 C16 C15 121.2(5)
C17 C16 H16 119.4
C15 C16 H16 119.4
C16 C17 C18 119.8(6)
C16 C17 H17 120.1
C18 C17 H17 120.1
C9 C18 C17 121.3(6)
C9 C18 H18 119.3
C17 C18 H18 119.3
C8 C19 H19A 109.5
C8 C19 H19B 109.5
H19A C19 H19B 109.5
C8 C19 H19C 109.5
H19A C19 H19C 109.5
H19B C19 H19C 109.5
C25 C20 C21 116.8(5)
C25 C20 C26 120.8(5)
C21 C20 C26 122.3(5)
C25 C20 Ru1 71.1(3)
C21 C20 Ru1 67.1(3)
C26 C20 Ru1 130.9(4)
C22 C21 C20 122.6(5)
C22 C21 Ru1 70.9(3)
C20 C21 Ru1 76.0(3)
C22 C21 H21 118.7
C20 C21 H21 118.7
Ru1 C21 H21 126.3
C21 C22 C23 120.3(5)
C21 C22 Ru1 71.7(3)
C23 C22 Ru1 70.4(3)
C21 C22 H22 119.9
C23 C22 H22 119.9
Ru1 C22 H22 130.8
C24 C23 C22 116.8(5)
C24 C23 C27 122.5(5)
C22 C23 C27 120.7(5)
C24 C23 Ru1 70.8(3)
C22 C23 Ru1 71.1(3)
C27 C23 Ru1 128.9(3)
C23 C24 C25 122.5(5)
C23 C24 Ru1 71.2(3)
C25 C24 Ru1 76.0(3)
C23 C24 H24 118.7
C25 C24 H24 118.7
Ru1 C24 H24 125.9
C20 C25 C24 120.6(5)
C20 C25 Ru1 73.0(3)
C24 C25 Ru1 67.0(3)
C20 C25 H25 119.7
C24 C25 H25 119.7
Ru1 C25 H25 133.5
C20 C26 H26A 109.5
C20 C26 H26B 109.5
H26A C26 H26B 109.5
C20 C26 H26C 109.5
H26A C26 H26C 109.5
H26B C26 H26C 109.5
C23 C27 C29 110.0(4)
C23 C27 C28 113.0(5)
C29 C27 C28 110.1(4)
C23 C27 H27 107.8
C29 C27 H27 107.8
C28 C27 H27 107.8
C27 C28 H28A 109.5
C27 C28 H28B 109.5
H28A C28 H28B 109.5
C27 C28 H28C 109.5
H28A C28 H28C 109.5
H28B C28 H28C 109.5
C27 C29 H29A 109.5
C27 C29 H29B 109.5
H29A C29 H29B 109.5
C27 C29 H29C 109.5
H29A C29 H29C 109.5
H29B C29 H29C 109.5
Cl1S C1S Cl2S 111.4(4)
Cl1S C1S H1S1 109.4
Cl2S C1S H1S1 109.4
Cl1S C1S H1S2 109.4
Cl2S C1S H1S2 109.4
H1S1 C1S H1S2 108.0

loop_
_geom_bond_atom_site_label_1
_geom_bond_atom_site_label_2
_geom_bond_distance
Ru1 C7 2.048(5)
Ru1 N1 2.085(4)
Ru1 C24 2.166(5)
Ru1 C23 2.172(5)
Ru1 C22 2.181(5)
Ru1 C21 2.191(5)
Ru1 C25 2.283(5)
Ru1 C20 2.308(5)
Ru1 Cl1 2.4208(12)
Cl2 C5 1.754(5)
N1 C1 1.296(7)
N1 C8 1.497(6)
C1 C2 1.429(7)
C1 H1 0.9500
C2 C3 1.388(8)
C2 C7 1.418(7)
C3 C4 1.376(7)
C3 H3 0.9500
C4 C5 1.389(8)
C4 H4 0.9500
C5 C6 1.382(7)
C6 C7 1.398(7)
C6 H6 0.9500
C8 C19 1.520(7)
C8 C9 1.521(7)
C8 H8 1.0000
C9 C18 1.375(8)
C9 C10 1.424(8)
C10 C11 1.423(8)
C10 C15 1.429(8)
C11 C12 1.363(8)
C11 H11 0.9500
C12 C13 1.403(9)
C12 H12 0.9500
C13 C14 1.368(9)
C13 H13 0.9500
C14 C15 1.423(8)
C14 H14 0.9500
C15 C16 1.400(8)
C16 C17 1.366(9)
C16 H16 0.9500
C17 C18 1.412(8)
C17 H17 0.9500
C18 H18 0.9500
C19 H19A 0.9800
C19 H19B 0.9800
C19 H19C 0.9800
C20 C25 1.413(8)
C20 C21 1.427(8)
C20 C26 1.490(8)
C21 C22 1.402(7)
C21 H21 0.9500
C22 C23 1.436(7)
C22 H22 0.9500
C23 C24 1.412(8)
C23 C27 1.516(8)
C24 C25 1.417(8)
C24 H24 0.9500
C25 H25 0.9500
C26 H26A 0.9800
C26 H26B 0.9800
C26 H26C 0.9800
C27 C29 1.517(7)
C27 C28 1.532(8)
C27 H27 1.0000
C28 H28A 0.9800
C28 H28B 0.9800
C28 H28C 0.9800
C29 H29A 0.9800
C29 H29B 0.9800
C29 H29C 0.9800
C1S Cl1S 1.762(7)
C1S Cl2S 1.771(7)
C1S H1S1 0.9900
C1S H1S2 0.9900

loop_
_geom_torsion_atom_site_label_1
_geom_torsion_atom_site_label_2
_geom_torsion_atom_site_label_3
_geom_torsion_atom_site_label_4
_geom_torsion
C8 N1 C1 C2 -179.1(5)
Ru1 N1 C1 C2 0.3(6)
N1 C1 C2 C3 -178.7(5)
N1 C1 C2 C7 1.4(7)
C7 C2 C3 C4 -0.4(9)
C1 C2 C3 C4 179.7(5)
C2 C3 C4 C5 1.9(8)
C3 C4 C5 C6 -0.8(8)
C3 C4 C5 Cl2 177.9(4)
C4 C5 C6 C7 -1.7(8)
Cl2 C5 C6 C7 179.6(4)
C5 C6 C7 C2 3.0(7)
C5 C6 C7 Ru1 -176.6(4)
C3 C2 C7 C6 -2.1(8)
C1 C2 C7 C6 177.8(5)
C3 C2 C7 Ru1 177.6(4)
C1 C2 C7 Ru1 -2.5(6)
C1 N1 C8 C19 114.9(5)
Ru1 N1 C8 C19 -64.5(6)
C1 N1 C8 C9 -13.4(7)
Ru1 N1 C8 C9 167.3(3)
N1 C8 C9 C18 98.5(6)
C19 C8 C9 C18 -26.7(7)
N1 C8 C9 C10 -79.5(6)
C19 C8 C9 C10 155.3(5)
C18 C9 C10 C11 179.9(5)
C8 C9 C10 C11 -2.0(8)
C18 C9 C10 C15 -0.6(8)
C8 C9 C10 C15 177.4(5)
C9 C10 C11 C12 -177.4(5)
C15 C10 C11 C12 3.1(8)
C10 C11 C12 C13 -1.5(9)
C11 C12 C13 C14 -0.1(9)
C12 C13 C14 C15 0.0(9)
C13 C14 C15 C16 179.4(6)
C13 C14 C15 C10 1.6(8)
C11 C10 C15 C16 179.1(5)
C9 C10 C15 C16 -0.4(8)
C11 C10 C15 C14 -3.1(8)
C9 C10 C15 C14 177.4(5)
C14 C15 C16 C17 -176.9(5)
C10 C15 C16 C17 0.8(8)
C15 C16 C17 C18 -0.3(8)
C10 C9 C18 C17 1.2(8)
C8 C9 C18 C17 -176.8(5)
C16 C17 C18 C9 -0.7(8)
C25 C20 C21 C22 3.4(8)
C26 C20 C21 C22 -179.0(5)
Ru1 C20 C21 C22 56.0(5)
C25 C20 C21 Ru1 -52.6(4)
C26 C20 C21 Ru1 125.0(5)
C20 C21 C22 C23 -5.4(8)
Ru1 C21 C22 C23 52.9(4)
C20 C21 C22 Ru1 -58.3(5)
C21 C22 C23 C24 2.2(7)
Ru1 C22 C23 C24 55.7(4)
C21 C22 C23 C27 -178.2(5)
Ru1 C22 C23 C27 -124.7(4)
C21 C22 C23 Ru1 -53.5(4)
C22 C23 C24 C25 2.7(7)
C27 C23 C24 C25 -176.9(5)
Ru1 C23 C24 C25 58.6(4)
C22 C23 C24 Ru1 -55.9(4)
C27 C23 C24 Ru1 124.5(5)
C21 C20 C25 C24 1.6(7)
C26 C20 C25 C24 -176.1(5)
Ru1 C20 C25 C24 -49.1(4)
C21 C20 C25 Ru1 50.6(4)
C26 C20 C25 Ru1 -127.0(5)
C23 C24 C25 C20 -4.7(8)
Ru1 C24 C25 C20 51.7(5)
C23 C24 C25 Ru1 -56.4(4)
C24 C23 C27 C29 98.5(6)
C22 C23 C27 C29 -81.1(6)
Ru1 C23 C27 C29 -170.8(4)
C24 C23 C27 C28 -25.1(7)
C22 C23 C27 C28 155.3(5)
Ru1 C23 C27 C28 65.6(6)
